data_8106625
loop_
_publ_author_name
'Wang, Shi-Han'
'Jin, Xiang-Qun'
'Wang, Yan-Wei'
'Wang, Yong-Sheng'

_publ_section_title
;
 Crystal structure of
 3-(2-(4-isobutylphenyl)propanoyl)-1-methylimidazolidine-2,4-dione,
 C17H22N2O3
;
_journal_issue 4
_journal_name_full 'Zeitschrift f\"ur Kristallographie - New Crystal Structures'
_journal_page_first 633
_journal_page_last 635
_journal_paper_doi 10.1515/ncrs-2016-0384
_journal_volume 232
_journal_year 2017
_chemical_formula_sum 'C17 H22 N2 O3'
_chemical_formula_weight 302.37
_space_group_IT_number 14
_space_group_name_Hall '-P 2ybc'
_space_group_name_H-M_alt 'P 1 21/c 1'
_symmetry_cell_setting monoclinic
_symmetry_space_group_name_H-M 'P 1 21/c 1'
_atom_sites_solution_hydrogens geom
_atom_sites_solution_primary direct
_atom_sites_solution_secondary difmap
_cell_angle_alpha 90.00
_cell_angle_beta 117.267(3)
_cell_angle_gamma 90.00
_cell_formula_units_Z 4
_cell_length_a 18.419(4)
_cell_length_b 5.7524(12)
_cell_length_c 17.575(4)
_cell_measurement_reflns_used 3355
_cell_measurement_temperature 187(2)
_cell_measurement_theta_max 26.37
_cell_measurement_theta_min 2.49
_cell_volume 1655.2(6)
_computing_cell_refinement 'Bruker SMART'
_computing_data_collection 'Bruker SMART'
_computing_data_reduction 'Bruker SAINT'
_computing_molecular_graphics 'Bruker SHELXTL'
_computing_publication_material 'Bruker SHELXTL'
_computing_structure_refinement 'SHELXL-97 (Sheldrick, 1997)'
_computing_structure_solution 'SHELXS-97 (Sheldrick, 1990)'
_diffrn_ambient_temperature 187(2)
_diffrn_measured_fraction_theta_full 0.993
_diffrn_measured_fraction_theta_max 0.993
_diffrn_measurement_device_type 'Bruker APEX CCD area detector'
_diffrn_measurement_method 'phi and omega scans'
_diffrn_radiation_monochromator graphite
_diffrn_radiation_source 'fine-focus sealed tube'
_diffrn_radiation_type MoK\a
_diffrn_radiation_wavelength 0.71073
_diffrn_reflns_av_R_equivalents 0.0451
_diffrn_reflns_av_sigmaI/netI 0.0598
_diffrn_reflns_limit_h_max 22
_diffrn_reflns_limit_h_min -22
_diffrn_reflns_limit_k_max 7
_diffrn_reflns_limit_k_min -4
_diffrn_reflns_limit_l_max 21
_diffrn_reflns_limit_l_min -21
_diffrn_reflns_number 8567
_diffrn_reflns_theta_full 26.37
_diffrn_reflns_theta_max 26.37
_diffrn_reflns_theta_min 2.49
_exptl_absorpt_coefficient_mu 0.084
_exptl_absorpt_correction_T_max 0.9909
_exptl_absorpt_correction_T_min 0.9827
_exptl_absorpt_correction_type multi-scan
_exptl_absorpt_process_details SADABS
_exptl_crystal_colour colourless
_exptl_crystal_density_diffrn 1.213
_exptl_crystal_density_method 'not measured'
_exptl_crystal_description block
_exptl_crystal_F_000 648
_exptl_crystal_size_max 0.21
_exptl_crystal_size_mid 0.18
_exptl_crystal_size_min 0.11
_refine_diff_density_max 0.275
_refine_diff_density_min -0.246
_refine_diff_density_rms 0.046
_refine_ls_extinction_method none
_refine_ls_goodness_of_fit_ref 1.029
_refine_ls_hydrogen_treatment constr
_refine_ls_matrix_type full
_refine_ls_number_parameters 232
_refine_ls_number_reflns 3355
_refine_ls_number_restraints 0
_refine_ls_restrained_S_all 1.029
_refine_ls_R_factor_all 0.1158
_refine_ls_R_factor_gt 0.0724
_refine_ls_shift/su_max 0.000
_refine_ls_shift/su_mean 0.000
_refine_ls_structure_factor_coef Fsqd
_refine_ls_weighting_details 'calc w=1/[\s^2^(Fo^2^)+(0.0772P)^2^+0.9687P] where P=(Fo^2^+2Fc^2^)/3'
_refine_ls_weighting_scheme calc
_refine_ls_wR_factor_gt 0.1651
_refine_ls_wR_factor_ref 0.1899
_reflns_number_gt 2137
_reflns_number_total 3355
_reflns_threshold_expression >2sigma(I)
_cod_data_source_file suppl_ncrs-2016-0384_suppl.cif
_cod_data_source_block exp_za246
_cod_depositor_comments
;
The following automatic conversions were performed:

data item '_symmetry_cell_setting' value 'Monoclinic' was changed to
'monoclinic' in accordance with the built-in table derived from the
CIF Core dictionary named 'cif_core.dic' version 2.4.5 last updated
on 2014-11-21.

Automatic conversion script
Id: cif_fix_values 8738 2021-04-28 16:35:53Z antanas 
;
_cod_original_sg_symbol_H-M P2(1)/c
_cod_database_code 8106625

loop_
_symmetry_equiv_pos_as_xyz
'x, y, z'
'-x, y+1/2, -z+1/2'
'-x, -y, -z'
'x, -y-1/2, z-1/2'

loop_
_atom_site_label
_atom_site_type_symbol
_atom_site_fract_x
_atom_site_fract_y
_atom_site_fract_z
_atom_site_U_iso_or_equiv
_atom_site_adp_type
_atom_site_occupancy
_atom_site_symmetry_multiplicity
_atom_site_calc_flag
_atom_site_refinement_flags
_atom_site_disorder_assembly
_atom_site_disorder_group
C1 C 0.4599(9) -0.411(2) 0.8904(6) 0.097(4) Uani 0.50 1 d P A 1
H1A H 0.4453 -0.5748 0.8759 0.145 Uiso 0.50 1 calc PR A 1
H1B H 0.4342 -0.3533 0.9247 0.145 Uiso 0.50 1 calc PR A 1
H1C H 0.5194 -0.3969 0.9233 0.145 Uiso 0.50 1 calc PR A 1
C1' C 0.4528(7) -0.295(2) 0.9233(7) 0.094(4) Uani 0.50 1 d P B 2
H1'A H 0.4948 -0.2185 0.9744 0.140 Uiso 0.50 1 calc PR B 2
H1'B H 0.4741 -0.4421 0.9138 0.140 Uiso 0.50 1 calc PR B 2
H1'C H 0.4044 -0.3246 0.9313 0.140 Uiso 0.50 1 calc PR B 2
C2 C 0.4309(5) -0.2720(19) 0.8103(5) 0.068(2) Uani 0.50 1 d P A 1
H2A H 0.4351 -0.3822 0.7685 0.082 Uiso 0.50 1 calc PR A 1
C2' C 0.4286(6) -0.1289(18) 0.8418(6) 0.084(4) Uani 0.50 1 d P B 2
H2' H 0.4650 -0.2024 0.8205 0.101 Uiso 0.50 1 calc PR B 2
C3 C 0.4957(3) -0.0918(14) 0.8250(4) 0.087(2) Uani 0.70 1 d P A 1
H3A H 0.4779 0.0067 0.7740 0.130 Uiso 0.70 1 calc PR A 1
H3B H 0.5469 -0.1698 0.8359 0.130 Uiso 0.70 1 calc PR A 1
H3C H 0.5043 0.0045 0.8744 0.130 Uiso 0.70 1 calc PR A 1
C3' C 0.4618(9) 0.065(3) 0.8583(9) 0.089(5) Uani 0.30 1 d P B 2
H3'A H 0.4324 0.1694 0.8098 0.133 Uiso 0.30 1 calc PR B 2
H3'B H 0.5186 0.0493 0.8687 0.133 Uiso 0.30 1 calc PR B 2
H3'C H 0.4606 0.1282 0.9094 0.133 Uiso 0.30 1 calc PR B 2
C4 C 0.3503(2) -0.2073(7) 0.77167(19) 0.0569(9) Uani 1 1 d . . .
H4A H 0.3405 -0.1173 0.8141 0.068 Uiso 1 1 calc R A 1
H4B H 0.3173 -0.3509 0.7596 0.068 Uiso 1 1 calc R A 1
C5 C 0.31678(17) -0.0671(6) 0.69016(17) 0.0425(7) Uani 1 1 d . A .
C6 C 0.32311(19) -0.1494(5) 0.61925(18) 0.0455(8) Uani 1 1 d . . .
H6A H 0.3498 -0.2934 0.6230 0.055 Uiso 1 1 calc R A .
C7 C 0.29163(18) -0.0269(5) 0.54361(18) 0.0437(7) Uani 1 1 d . A .
H7A H 0.2972 -0.0876 0.4963 0.052 Uiso 1 1 calc R . .
C8 C 0.25185(16) 0.1835(5) 0.53525(16) 0.0327(6) Uani 1 1 d . . .
C9 C 0.24489(17) 0.2672(5) 0.60447(17) 0.0397(7) Uani 1 1 d . A .
H9A H 0.2175 0.4105 0.5999 0.048 Uiso 1 1 calc R . .
C10 C 0.27761(17) 0.1446(6) 0.68206(18) 0.0442(8) Uani 1 1 d . . .
H10A H 0.2729 0.2070 0.7297 0.053 Uiso 1 1 calc R A .
C11 C 0.21897(17) 0.3179(5) 0.45082(17) 0.0381(7) Uani 1 1 d . A .
H11A H 0.1862 0.4528 0.4539 0.046 Uiso 1 1 calc R . .
C12 C 0.2877(2) 0.4097(6) 0.4329(2) 0.0541(9) Uani 1 1 d . . .
H12A H 0.2643 0.5051 0.3809 0.081 Uiso 1 1 calc R A .
H12B H 0.3174 0.2785 0.4249 0.081 Uiso 1 1 calc R . .
H12C H 0.3252 0.5042 0.4814 0.081 Uiso 1 1 calc R . .
C13 C 0.16354(18) 0.1598(5) 0.37835(17) 0.0407(7) Uani 1 1 d . . .
C14 C 0.04497(19) -0.1123(5) 0.33390(18) 0.0451(8) Uani 1 1 d . . .
C15 C -0.03161(19) -0.1134(5) 0.34351(19) 0.0459(8) Uani 1 1 d . A .
H15A H -0.0805 -0.1056 0.2870 0.055 Uiso 1 1 calc R . .
H15B H -0.0349 -0.2547 0.3739 0.055 Uiso 1 1 calc R . .
C16 C 0.04303(16) 0.2164(5) 0.41027(16) 0.0338(6) Uani 1 1 d . . .
C17 C -0.09250(18) 0.1915(6) 0.4026(2) 0.0515(8) Uani 1 1 d . . .
H17A H -0.0730 0.3212 0.4433 0.077 Uiso 1 1 calc R A .
H17B H -0.1165 0.0721 0.4240 0.077 Uiso 1 1 calc R . .
H17C H -0.1339 0.2479 0.3469 0.077 Uiso 1 1 calc R . .
N1 N 0.08919(14) 0.0872(4) 0.37723(13) 0.0368(6) Uani 1 1 d . A .
N2 N -0.02442(14) 0.0927(4) 0.39325(14) 0.0378(6) Uani 1 1 d . A .
O1 O 0.18075(14) 0.0879(5) 0.32445(13) 0.0644(7) Uani 1 1 d . A .
O2 O 0.06259(12) 0.4020(4) 0.44656(13) 0.0478(6) Uani 1 1 d . A .
O3 O 0.06621(16) -0.2551(4) 0.29864(15) 0.0669(7) Uani 1 1 d . A .

loop_
_atom_site_aniso_label
_atom_site_aniso_U_11
_atom_site_aniso_U_22
_atom_site_aniso_U_33
_atom_site_aniso_U_23
_atom_site_aniso_U_13
_atom_site_aniso_U_12
C1 0.139(10) 0.095(9) 0.051(6) 0.034(5) 0.039(6) 0.057(8)
C1' 0.074(7) 0.117(11) 0.068(7) 0.042(6) 0.013(5) 0.004(7)
C2 0.064(5) 0.088(7) 0.047(5) 0.024(5) 0.020(4) 0.010(5)
C2' 0.077(6) 0.060(6) 0.056(5) 0.027(4) -0.021(5) -0.026(6)
C3 0.051(3) 0.127(6) 0.065(4) 0.030(4) 0.011(3) -0.017(4)
C3' 0.060(9) 0.112(14) 0.063(9) -0.015(9) 0.001(7) 0.000(9)
C4 0.059(2) 0.069(2) 0.0390(17) 0.0123(17) 0.0191(16) -0.0051(18)
C5 0.0346(15) 0.051(2) 0.0360(15) 0.0041(14) 0.0115(13) -0.0075(14)
C6 0.0518(18) 0.0414(18) 0.0392(16) 0.0053(14) 0.0172(14) 0.0076(14)
C7 0.0501(18) 0.0422(18) 0.0369(16) -0.0006(13) 0.0184(14) 0.0058(14)
C8 0.0282(14) 0.0332(15) 0.0336(14) -0.0009(12) 0.0114(11) -0.0032(12)
C9 0.0391(16) 0.0417(17) 0.0395(15) -0.0052(13) 0.0191(13) 0.0009(13)
C10 0.0403(16) 0.057(2) 0.0350(15) -0.0056(14) 0.0170(13) -0.0047(15)
C11 0.0389(16) 0.0359(16) 0.0401(15) 0.0035(13) 0.0187(13) 0.0044(13)
C12 0.059(2) 0.056(2) 0.059(2) 0.0091(17) 0.0374(17) -0.0003(17)
C13 0.0436(17) 0.0469(18) 0.0291(14) 0.0058(13) 0.0145(13) 0.0118(14)
C14 0.0559(19) 0.0367(17) 0.0314(14) -0.0037(13) 0.0102(14) 0.0054(15)
C15 0.0567(19) 0.0293(16) 0.0422(16) -0.0039(13) 0.0145(14) -0.0043(14)
C16 0.0357(15) 0.0318(16) 0.0252(13) 0.0002(12) 0.0065(11) 0.0040(12)
C17 0.0411(18) 0.048(2) 0.063(2) -0.0009(16) 0.0211(15) -0.0044(15)
N1 0.0394(13) 0.0360(14) 0.0298(12) -0.0031(10) 0.0113(10) 0.0045(11)
N2 0.0412(13) 0.0329(13) 0.0350(12) -0.0027(10) 0.0137(10) -0.0029(11)
O1 0.0593(14) 0.093(2) 0.0429(12) -0.0103(13) 0.0255(11) 0.0084(14)
O2 0.0416(11) 0.0378(12) 0.0612(13) -0.0173(10) 0.0211(10) -0.0047(10)
O3 0.0815(18) 0.0534(15) 0.0637(15) -0.0247(13) 0.0313(13) 0.0014(13)

loop_
_atom_type_symbol
_atom_type_description
_atom_type_scat_dispersion_real
_atom_type_scat_dispersion_imag
_atom_type_scat_source
C C 0.0033 0.0016 'International Tables Vol C Tables 4.2.6.8 and 6.1.1.4'
H H 0.0000 0.0000 'International Tables Vol C Tables 4.2.6.8 and 6.1.1.4'
N N 0.0061 0.0033 'International Tables Vol C Tables 4.2.6.8 and 6.1.1.4'
O O 0.0106 0.0060 'International Tables Vol C Tables 4.2.6.8 and 6.1.1.4'

loop_
_geom_angle_atom_site_label_1
_geom_angle_atom_site_label_2
_geom_angle_atom_site_label_3
_geom_angle
_geom_angle_site_symmetry_1
_geom_angle_site_symmetry_3
C2' C1' H1'A 109.5 . .
C2' C1' H1'B 109.5 . .
H1'A C1' H1'B 109.5 . .
C2' C1' H1'C 109.5 . .
H1'A C1' H1'C 109.5 . .
H1'B C1' H1'C 109.5 . .
C4 C2 C1 116.9(8) . .
C4 C2 C3 119.3(8) . .
C1 C2 C3 107.1(8) . .
C4 C2 H2A 103.8 . .
C1 C2 H2A 103.8 . .
C3 C2 H2A 103.8 . .
C3' C2' C4 131.2(9) . .
C3' C2' C1' 114.8(11) . .
C4 C2' C1' 109.3(7) . .
C3' C2' H2' 97.1 . .
C4 C2' H2' 97.1 . .
C1' C2' H2' 97.1 . .
C2' C3' H3'A 109.5 . .
C2' C3' H3'B 109.5 . .
H3'A C3' H3'B 109.5 . .
C2' C3' H3'C 109.5 . .
H3'A C3' H3'C 109.5 . .
H3'B C3' H3'C 109.5 . .
C2 C4 C2' 41.1(5) . .
C2 C4 C5 119.7(4) . .
C2' C4 C5 116.7(4) . .
C2 C4 H4A 107.4 . .
C2' C4 H4A 69.9 . .
C5 C4 H4A 107.4 . .
C2 C4 H4B 107.4 . .
C2' C4 H4B 134.7 . .
C5 C4 H4B 107.4 . .
H4A C4 H4B 106.9 . .
C6 C5 C10 117.4(3) . .
C6 C5 C4 120.3(3) . .
C10 C5 C4 122.3(3) . .
C7 C6 C5 121.5(3) . .
C7 C6 H6A 119.3 . .
C5 C6 H6A 119.3 . .
C6 C7 C8 121.1(3) . .
C6 C7 H7A 119.4 . .
C8 C7 H7A 119.4 . .
C9 C8 C7 118.2(3) . .
C9 C8 C11 121.9(3) . .
C7 C8 C11 119.9(2) . .
C8 C9 C10 120.9(3) . .
C8 C9 H9A 119.5 . .
C10 C9 H9A 119.5 . .
C5 C10 C9 120.8(3) . .
C5 C10 H10A 119.6 . .
C9 C10 H10A 119.6 . .
C13 C11 C8 109.1(2) . .
C13 C11 C12 109.6(2) . .
C8 C11 C12 112.1(2) . .
C13 C11 H11A 108.7 . .
C8 C11 H11A 108.7 . .
C12 C11 H11A 108.7 . .
C11 C12 H12A 109.5 . .
C11 C12 H12B 109.5 . .
H12A C12 H12B 109.5 . .
C11 C12 H12C 109.5 . .
H12A C12 H12C 109.5 . .
H12B C12 H12C 109.5 . .
O1 C13 N1 119.2(3) . .
O1 C13 C11 123.3(3) . .
N1 C13 C11 117.5(2) . .
O3 C14 N1 126.3(3) . .
O3 C14 C15 127.2(3) . .
N1 C14 C15 106.5(2) . .
N2 C15 C14 103.6(2) . .
N2 C15 H15A 111.0 . .
C14 C15 H15A 111.0 . .
N2 C15 H15B 111.0 . .
C14 C15 H15B 111.0 . .
H15A C15 H15B 109.0 . .
O2 C16 N2 127.4(3) . .
O2 C16 N1 125.5(3) . .
N2 C16 N1 107.1(2) . .
N2 C17 H17A 109.5 . .
N2 C17 H17B 109.5 . .
H17A C17 H17B 109.5 . .
N2 C17 H17C 109.5 . .
H17A C17 H17C 109.5 . .
H17B C17 H17C 109.5 . .
C14 N1 C13 124.1(2) . .
C14 N1 C16 109.7(2) . .
C13 N1 C16 125.9(2) . .
C16 N2 C15 113.0(2) . .
C16 N2 C17 121.7(2) . .
C15 N2 C17 123.1(2) . .

loop_
_geom_bond_atom_site_label_1
_geom_bond_atom_site_label_2
_geom_bond_distance
_geom_bond_site_symmetry_2
C1 C2 1.490(12) .
C1 H1A 0.9800 .
C1 H1B 0.9800 .
C1 H1C 0.9800 .
C1' C2' 1.603(13) .
C1' H1'A 0.9800 .
C1' H1'B 0.9800 .
C1' H1'C 0.9800 .
C2 C4 1.370(9) .
C2 C3 1.511(12) .
C2 H2A 1.0000 .
C2' C3' 1.239(18) .
C2' C4 1.474(9) .
C2' H2' 1.0000 .
C3 H3A 0.9800 .
C3 H3B 0.9800 .
C3 H3C 0.9800 .
C3' H3'A 0.9800 .
C3' H3'B 0.9800 .
C3' H3'C 0.9800 .
C4 C5 1.508(4) .
C4 H4A 0.9900 .
C4 H4B 0.9900 .
C5 C6 1.387(4) .
C5 C10 1.389(4) .
C6 C7 1.376(4) .
C6 H6A 0.9500 .
C7 C8 1.388(4) .
C7 H7A 0.9500 .
C8 C9 1.368(4) .
C8 C11 1.530(4) .
C9 C10 1.403(4) .
C9 H9A 0.9500 .
C10 H10A 0.9500 .
C11 C13 1.516(4) .
C11 C12 1.531(4) .
C11 H11A 1.0000 .
C12 H12A 0.9800 .
C12 H12B 0.9800 .
C12 H12C 0.9800 .
C13 O1 1.202(3) .
C13 N1 1.423(4) .
C14 O3 1.198(4) .
C14 N1 1.411(4) .
C14 C15 1.496(5) .
C15 N2 1.443(4) .
C15 H15A 0.9900 .
C15 H15B 0.9900 .
C16 O2 1.211(3) .
C16 N2 1.341(4) .
C16 N1 1.437(3) .
C17 N2 1.453(4) .
C17 H17A 0.9800 .
C17 H17B 0.9800 .
C17 H17C 0.9800 .
